data_7110590
loop_
_publ_author_name
'Lancaster, Simon J.'
'Walker, Dennis A.'
'Thornton-Pett, Mark'
'Bochmann, Manfred'

_publ_section_title
;
 New weakly coordinating counter anions for high activity polymerisation
 catalysts: [(C6F5)3B--CN--B(C6F5)3]&#x2212; and
 [Ni{CNB(C6F5)3}4]2&#x2212;
;
_journal_issue 16
_journal_name_full 'Chemical Communications'
_journal_page_first 1533
_journal_paper_doi 10.1039/a903788h
_journal_year 1999
_chemical_formula_sum 'C116 H34 B4 Cl4 F60 N4 Ni'
_chemical_formula_weight 2867.22
_chemical_name_systematic
; 
 ? 
;
_space_group_IT_number 14
_symmetry_cell_setting monoclinic
_symmetry_space_group_name_Hall '-P 2ybc'
_symmetry_space_group_name_H-M 'P 1 21/c 1'
_atom_sites_solution_hydrogens geom
_atom_sites_solution_primary direct
_atom_sites_solution_secondary difmap
_audit_creation_method SHELXL-97
_cell_angle_alpha 90.00
_cell_angle_beta 100.6920(6)
_cell_angle_gamma 90.00
_cell_formula_units_Z 2
_cell_length_a 12.03400(10)
_cell_length_b 14.62970(10)
_cell_length_c 31.8468(3)
_cell_measurement_reflns_used 129356
_cell_measurement_temperature 150(2)
_cell_measurement_theta_max 27.5
_cell_measurement_theta_min 2.40
_cell_volume 5509.41(8)
_computing_cell_refinement 'DENZO-SMN (Otwinowski & Minor, 1996)'
_computing_data_collection 'COLLECT (Nonius, 1999)'
_computing_data_reduction 'DENZO-SMN (Otwinowski & Minor, 1996)'
_computing_molecular_graphics 'ORTEX (McArdle, 1995)'
_computing_publication_material 'local program'
_computing_structure_refinement 'SHELXL-97 (Sheldrick, 1997)'
_computing_structure_solution 'SHELXS-97 (Sheldrick, 1990)'
_diffrn_ambient_temperature 150(2)
_diffrn_detector_area_resol_mean '9.091 pixels/mm'
_diffrn_measured_fraction_theta_full 0.999
_diffrn_measured_fraction_theta_max 0.999
_diffrn_measurement_device_type 'Nonius KappaCCD area detector diffractometer'
_diffrn_measurement_method
;
   Detector set at 30mm from sample with different 2theta offsets 
   1 degree phi exposures for chi=0 degree settings
   1 degree omega exposures for chi=90 degree settings
;
_diffrn_radiation_monochromator graphite
_diffrn_radiation_source 'fine-focus sealed tube'
_diffrn_radiation_type MoK\a
_diffrn_radiation_wavelength 0.71073
_diffrn_reflns_av_R_equivalents 0.0540
_diffrn_reflns_av_sigmaI/netI 0.0263
_diffrn_reflns_limit_h_max 14
_diffrn_reflns_limit_h_min -14
_diffrn_reflns_limit_k_max 18
_diffrn_reflns_limit_k_min -18
_diffrn_reflns_limit_l_max 39
_diffrn_reflns_limit_l_min -39
_diffrn_reflns_number 114737
_diffrn_reflns_theta_full 26.00
_diffrn_reflns_theta_max 26.00
_diffrn_reflns_theta_min 2.40
_exptl_absorpt_coefficient_mu 0.430
_exptl_absorpt_correction_T_max 0.9503
_exptl_absorpt_correction_T_min 0.8607
_exptl_absorpt_correction_type multi-scan
_exptl_absorpt_process_details
;
 Using multiple and symmetry-related data measurements via the program SORTAV
 See R.H. Blessing, Acta Cryst (1995), A51, 33-38 
;
_exptl_crystal_colour yellow
_exptl_crystal_density_diffrn 1.728
_exptl_crystal_density_method 'not measured'
_exptl_crystal_description prism
_exptl_crystal_F_000 2828
_exptl_crystal_size_max 0.36
_exptl_crystal_size_mid 0.15
_exptl_crystal_size_min 0.12
_refine_diff_density_max 0.527
_refine_diff_density_min -0.422
_refine_diff_density_rms 0.044
_refine_ls_extinction_coef 0.00045(14)
_refine_ls_extinction_expression Fc^*^=kFc[1+0.001xFc^2^\l^3^/sin(2\q)]^-1/4^
_refine_ls_extinction_method SHELXL
_refine_ls_goodness_of_fit_ref 1.006
_refine_ls_hydrogen_treatment mixed
_refine_ls_matrix_type full
_refine_ls_number_parameters 854
_refine_ls_number_reflns 10807
_refine_ls_number_restraints 0
_refine_ls_restrained_S_all 1.006
_refine_ls_R_factor_all 0.0453
_refine_ls_R_factor_gt 0.0344
_refine_ls_shift/su_max 0.007
_refine_ls_shift/su_mean 0.001
_refine_ls_structure_factor_coef Fsqd
_refine_ls_weighting_details 'calc w=1/[\s^2^(Fo^2^)+(0.0376P)^2^+3.1149P] where P=(Fo^2^+2Fc^2^)/3'
_refine_ls_weighting_scheme calc
_refine_ls_wR_factor_gt 0.0806
_refine_ls_wR_factor_ref 0.0857
_reflns_number_gt 9064
_reflns_number_total 10807
_reflns_threshold_expression >2sigma(I)
_cod_data_source_file 903788hsup1.cif
_cod_data_source_block daw2_4
_cod_depositor_comments
;
The following automatic conversions were performed:

'_symmetry_cell_setting' value 'Monoclinic' changed to 'monoclinic'
according to /home/saulius/struct/CIF-dictionaries/cif_core.dic
dictionary named 'cif_core.dic' version 2.4.2 from
2011-04-26.

'_exptl_absorpt_correction_type' value 'multiscan'
changed to 'multi-scan' according to
/home/saulius/struct/CIF-dictionaries/cif_core.dic dictionary named
'cif_core.dic' version 2.4.2 from 2011-04-26.

Automatic conversion script
Id: cif_fix_values 1891 2012-01-12 08:04:46Z andrius 
;
_cod_original_sg_symbol_H-M P21/c
_cod_database_code 7110590

loop_
_symmetry_equiv_pos_as_xyz
'x, y, z'
'-x, y+1/2, -z+1/2'
'-x, -y, -z'
'x, -y-1/2, z-1/2'

loop_
_atom_site_label
_atom_site_type_symbol
_atom_site_fract_x
_atom_site_fract_y
_atom_site_fract_z
_atom_site_U_iso_or_equiv
_atom_site_adp_type
_atom_site_occupancy
_atom_site_symmetry_multiplicity
_atom_site_calc_flag
_atom_site_refinement_flags
Ni1 Ni 0.0000 1.0000 0.0000 0.02110(8) Uani 1 2 d S
B1 B 0.00835(17) 0.75230(14) 0.08783(7) 0.0266(4) Uani 1 1 d .
C1 C -0.00300(14) 0.90084(12) 0.03606(5) 0.0253(4) Uani 1 1 d .
N1 N -0.00259(12) 0.83693(10) 0.05684(5) 0.0269(3) Uani 1 1 d .
C111 C -0.05243(15) 0.78692(12) 0.12688(6) 0.0267(4) Uani 1 1 d .
C112 C -0.16607(16) 0.81147(13) 0.11861(6) 0.0317(4) Uani 1 1 d .
C113 C -0.22560(16) 0.83992(14) 0.14906(7) 0.0371(5) Uani 1 1 d .
C114 C -0.17073(18) 0.84772(14) 0.19088(6) 0.0376(5) Uani 1 1 d .
C115 C -0.05791(17) 0.82547(14) 0.20099(6) 0.0363(4) Uani 1 1 d .
C116 C -0.00165(15) 0.79590(13) 0.16942(6) 0.0307(4) Uani 1 1 d .
F112 F -0.22471(9) 0.80587(9) 0.07796(4) 0.0432(3) Uani 1 1 d .
F113 F -0.33623(10) 0.85954(10) 0.13852(4) 0.0579(4) Uani 1 1 d .
F114 F -0.22623(11) 0.87622(9) 0.22124(4) 0.0517(3) Uani 1 1 d .
F115 F -0.00341(11) 0.83356(10) 0.24171(4) 0.0541(3) Uani 1 1 d .
F116 F 0.10892(9) 0.77551(9) 0.18232(4) 0.0435(3) Uani 1 1 d .
C121 C -0.05880(14) 0.66791(12) 0.06004(6) 0.0266(4) Uani 1 1 d .
C122 C -0.13120(16) 0.60637(13) 0.07450(6) 0.0328(4) Uani 1 1 d .
C123 C -0.18530(17) 0.53595(13) 0.05003(7) 0.0375(5) Uani 1 1 d .
C124 C -0.16777(17) 0.52310(13) 0.00899(7) 0.0368(5) Uani 1 1 d .
C125 C -0.09581(16) 0.58087(13) -0.00678(6) 0.0334(4) Uani 1 1 d .
C126 C -0.04310(15) 0.65016(12) 0.01867(6) 0.0299(4) Uani 1 1 d .
F122 F -0.15102(11) 0.61258(8) 0.11481(4) 0.0467(3) Uani 1 1 d .
F123 F -0.25423(11) 0.47911(8) 0.06637(5) 0.0543(3) Uani 1 1 d .
F124 F -0.21905(11) 0.45413(8) -0.01486(4) 0.0533(3) Uani 1 1 d .
F125 F -0.07573(11) 0.56834(8) -0.04655(4) 0.0460(3) Uani 1 1 d .
F126 F 0.03047(10) 0.70199(8) 0.00165(4) 0.0390(3) Uani 1 1 d .
C131 C 0.14379(15) 0.72905(12) 0.10101(6) 0.0274(4) Uani 1 1 d .
C132 C 0.18260(16) 0.64097(13) 0.11190(6) 0.0339(4) Uani 1 1 d .
C133 C 0.29554(17) 0.61704(14) 0.12039(7) 0.0379(5) Uani 1 1 d .
C134 C 0.37656(16) 0.68214(14) 0.11953(6) 0.0353(4) Uani 1 1 d .
C135 C 0.34387(15) 0.77105(13) 0.11017(6) 0.0318(4) Uani 1 1 d .
C136 C 0.22996(15) 0.79187(12) 0.10132(6) 0.0281(4) Uani 1 1 d .
F132 F 0.10823(10) 0.57364(8) 0.11540(4) 0.0517(3) Uani 1 1 d .
F133 F 0.32656(11) 0.53000(9) 0.13013(5) 0.0588(4) Uani 1 1 d .
F134 F 0.48687(10) 0.66034(9) 0.12803(4) 0.0478(3) Uani 1 1 d .
F135 F 0.42184(9) 0.83626(8) 0.10988(4) 0.0459(3) Uani 1 1 d .
F136 F 0.20605(9) 0.88143(7) 0.09356(4) 0.0405(3) Uani 1 1 d .
B2 B 0.26865(16) 1.16172(13) 0.09063(6) 0.0236(4) Uani 1 1 d .
C2 C 0.10627(14) 1.06210(11) 0.03983(5) 0.0232(4) Uani 1 1 d .
N2 N 0.17186(11) 1.10486(9) 0.06219(4) 0.0231(3) Uani 1 1 d .
C211 C 0.33709(14) 1.08964(12) 0.12545(6) 0.0260(4) Uani 1 1 d .
C212 C 0.27662(15) 1.03715(13) 0.14973(6) 0.0300(4) Uani 1 1 d .
C213 C 0.32572(18) 0.97954(13) 0.18217(6) 0.0383(5) Uani 1 1 d .
C214 C 0.4416(2) 0.97373(14) 0.19213(7) 0.0443(5) Uani 1 1 d .
C215 C 0.50572(17) 1.02478(14) 0.16957(7) 0.0389(5) Uani 1 1 d .
C216 C 0.45346(15) 1.08050(12) 0.13694(6) 0.0321(4) Uani 1 1 d .
F212 F 0.16225(9) 1.04225(8) 0.14231(3) 0.0355(3) Uani 1 1 d .
F213 F 0.26096(12) 0.93124(9) 0.20434(4) 0.0556(3) Uani 1 1 d .
F214 F 0.49121(13) 0.91940(9) 0.22427(5) 0.0663(4) Uani 1 1 d .
F215 F 0.61927(10) 1.02215(9) 0.17992(5) 0.0568(4) Uani 1 1 d .
F216 F 0.52290(9) 1.12936(8) 0.11679(4) 0.0407(3) Uani 1 1 d .
C221 C 0.21497(14) 1.24068(11) 0.11709(5) 0.0237(4) Uani 1 1 d .
C222 C 0.28672(15) 1.28941(12) 0.14860(6) 0.0271(4) Uani 1 1 d .
C223 C 0.25244(17) 1.35841(12) 0.17249(6) 0.0310(4) Uani 1 1 d .
C224 C 0.14041(17) 1.38257(13) 0.16546(6) 0.0335(4) Uani 1 1 d .
C225 C 0.06538(15) 1.33714(13) 0.13481(6) 0.0320(4) Uani 1 1 d .
C226 C 0.10326(14) 1.26734(12) 0.11187(6) 0.0268(4) Uani 1 1 d .
F222 F 0.39907(8) 1.27072(7) 0.15595(4) 0.0365(3) Uani 1 1 d .
F223 F 0.32761(10) 1.40292(8) 0.20198(4) 0.0439(3) Uani 1 1 d .
F224 F 0.10443(11) 1.45063(8) 0.18776(4) 0.0475(3) Uani 1 1 d .
F225 F -0.04437(10) 1.36124(9) 0.12713(4) 0.0482(3) Uani 1 1 d .
F226 F 0.02299(8) 1.22576(8) 0.08268(4) 0.0363(3) Uani 1 1 d .
C231 C 0.34060(14) 1.20294(12) 0.05569(5) 0.0253(4) Uani 1 1 d .
C232 C 0.38845(15) 1.14283(13) 0.03021(6) 0.0310(4) Uani 1 1 d .
C233 C 0.44481(16) 1.16905(15) -0.00173(6) 0.0370(5) Uani 1 1 d .
C234 C 0.45789(17) 1.26071(16) -0.00906(6) 0.0388(5) Uani 1 1 d .
C235 C 0.41331(16) 1.32360(14) 0.01515(6) 0.0344(4) Uani 1 1 d .
C236 C 0.35534(14) 1.29402(12) 0.04642(6) 0.0272(4) Uani 1 1 d .
F232 F 0.37973(10) 1.05188(7) 0.03666(4) 0.0400(3) Uani 1 1 d .
F233 F 0.48640(11) 1.10661(9) -0.02551(4) 0.0523(3) Uani 1 1 d .
F234 F 0.51341(11) 1.28840(10) -0.03957(4) 0.0561(4) Uani 1 1 d .
F235 F 0.42622(10) 1.41343(8) 0.00862(4) 0.0475(3) Uani 1 1 d .
F236 F 0.31349(9) 1.36142(7) 0.06805(3) 0.0334(2) Uani 1 1 d .
C3 C 0.77284(15) 0.21767(12) 0.13985(6) 0.0286(4) Uani 1 1 d .
C311 C 0.76443(14) 0.18268(12) 0.09684(6) 0.0285(4) Uani 1 1 d .
C312 C 0.76004(14) 0.24250(13) 0.06195(6) 0.0308(4) Uani 1 1 d .
H312 H 0.7621 0.3067 0.0665 0.037 Uiso 1 1 calc R
C313 C 0.75278(16) 0.20805(14) 0.02107(6) 0.0362(4) Uani 1 1 d .
H313 H 0.7514 0.2486 -0.0023 0.043 Uiso 1 1 calc R
C314 C 0.74742(17) 0.11429(15) 0.01422(7) 0.0394(5) Uani 1 1 d .
H314 H 0.7412 0.0910 -0.0140 0.047 Uiso 1 1 calc R
C315 C 0.75111(17) 0.05449(14) 0.04818(7) 0.0407(5) Uani 1 1 d .
H315 H 0.7472 -0.0095 0.0432 0.049 Uiso 1 1 calc R
C316 C 0.76048(16) 0.08748(13) 0.08918(7) 0.0350(4) Uani 1 1 d .
H316 H 0.7643 0.0461 0.1124 0.042 Uiso 1 1 calc R
C321 C 0.83618(16) 0.16684(12) 0.17555(6) 0.0304(4) Uani 1 1 d .
C322 C 0.80072(17) 0.16571(13) 0.21529(6) 0.0351(4) Uani 1 1 d .
H322 H 0.7347 0.1983 0.2187 0.042 Uiso 1 1 calc R
C323 C 0.86107(19) 0.11782(14) 0.24917(7) 0.0409(5) Uani 1 1 d .
H323 H 0.8353 0.1157 0.2756 0.049 Uiso 1 1 calc R
C324 C 0.95929(19) 0.07267(15) 0.24475(7) 0.0446(5) Uani 1 1 d .
H324 H 1.0020 0.0412 0.2685 0.054 Uiso 1 1 calc R
C325 C 0.99576(18) 0.07300(15) 0.20595(7) 0.0428(5) Uani 1 1 d .
H325 H 1.0634 0.0419 0.2032 0.051 Uiso 1 1 calc R
C326 C 0.93420(16) 0.11824(13) 0.17133(7) 0.0345(4) Uani 1 1 d .
H326 H 0.9581 0.1166 0.1445 0.041 Uiso 1 1 calc R
C331 C 0.72020(15) 0.30295(12) 0.14739(6) 0.0295(4) Uani 1 1 d .
C332 C 0.62099(15) 0.33306(13) 0.12028(6) 0.0329(4) Uani 1 1 d .
H332 H 0.5878 0.2969 0.0964 0.039 Uiso 1 1 calc R
C333 C 0.57188(17) 0.41475(14) 0.12822(7) 0.0406(5) Uani 1 1 d .
H333 H 0.5044 0.4345 0.1101 0.049 Uiso 1 1 calc R
C334 C 0.6206(2) 0.46818(15) 0.16260(7) 0.0470(5) Uani 1 1 d .
H334 H 0.5863 0.5245 0.1679 0.056 Uiso 1 1 calc R
C335 C 0.7189(2) 0.44022(15) 0.18934(7) 0.0455(5) Uani 1 1 d .
H335 H 0.7522 0.4778 0.2126 0.055 Uiso 1 1 calc R
C336 C 0.76839(18) 0.35833(13) 0.18232(6) 0.0365(4) Uani 1 1 d .
H336 H 0.8352 0.3390 0.2010 0.044 Uiso 1 1 calc R
Cl1S Cl 0.29070(7) 0.16482(5) 0.25178(3) 0.0726(2) Uani 1 1 d .
Cl2S Cl 0.53628(7) 0.14532(6) 0.26859(2) 0.0808(2) Uani 1 1 d .
C1S C 0.4212(3) 0.22047(19) 0.26656(10) 0.0742(9) Uani 1 1 d .
H1SA H 0.4249 0.2491 0.2950 0.089 Uiso 1 1 calc R
H1SB H 0.4269 0.2697 0.2458 0.089 Uiso 1 1 calc R

loop_
_atom_site_aniso_label
_atom_site_aniso_U_11
_atom_site_aniso_U_22
_atom_site_aniso_U_33
_atom_site_aniso_U_23
_atom_site_aniso_U_13
_atom_site_aniso_U_12
Ni1 0.02311(16) 0.01799(15) 0.02025(16) 0.00143(12) -0.00106(11) -0.00297(12)
B1 0.0282(10) 0.0239(10) 0.0262(10) 0.0055(8) 0.0016(8) -0.0028(8)
C1 0.0223(9) 0.0280(9) 0.0234(9) -0.0016(7) -0.0016(7) -0.0031(7)
N1 0.0264(8) 0.0265(8) 0.0263(8) 0.0041(6) 0.0010(6) -0.0018(6)
C111 0.0297(9) 0.0216(9) 0.0276(9) 0.0040(7) 0.0021(7) -0.0011(7)
C112 0.0335(10) 0.0306(10) 0.0286(10) -0.0003(8) -0.0006(8) 0.0014(8)
C113 0.0288(10) 0.0388(11) 0.0423(12) -0.0039(9) 0.0029(8) 0.0057(8)
C114 0.0439(12) 0.0360(11) 0.0345(11) -0.0026(9) 0.0116(9) 0.0053(9)
C115 0.0418(11) 0.0379(11) 0.0273(10) 0.0003(8) 0.0015(8) 0.0019(9)
C116 0.0265(9) 0.0314(10) 0.0323(10) 0.0048(8) 0.0003(8) 0.0012(7)
F112 0.0345(6) 0.0565(7) 0.0338(6) -0.0071(5) -0.0065(5) 0.0100(5)
F113 0.0339(7) 0.0801(10) 0.0570(8) -0.0186(7) 0.0016(6) 0.0183(6)
F114 0.0542(8) 0.0613(8) 0.0422(7) -0.0086(6) 0.0155(6) 0.0150(6)
F115 0.0552(8) 0.0764(9) 0.0272(6) -0.0079(6) -0.0019(5) 0.0143(7)
F116 0.0311(6) 0.0652(8) 0.0309(6) 0.0023(6) -0.0022(5) 0.0064(5)
C121 0.0260(9) 0.0236(9) 0.0290(9) 0.0043(7) 0.0021(7) 0.0003(7)
C122 0.0379(11) 0.0272(10) 0.0349(11) 0.0021(8) 0.0113(8) -0.0020(8)
C123 0.0340(11) 0.0244(9) 0.0549(13) 0.0028(9) 0.0100(9) -0.0039(8)
C124 0.0342(10) 0.0262(10) 0.0462(12) -0.0081(8) -0.0029(9) 0.0013(8)
C125 0.0374(11) 0.0314(10) 0.0299(10) -0.0010(8) 0.0021(8) 0.0085(8)
C126 0.0277(9) 0.0278(9) 0.0335(10) 0.0048(8) 0.0040(8) 0.0025(7)
F122 0.0671(8) 0.0361(6) 0.0435(7) 0.0011(5) 0.0272(6) -0.0143(6)
F123 0.0541(8) 0.0347(7) 0.0780(10) -0.0008(6) 0.0227(7) -0.0184(6)
F124 0.0551(8) 0.0337(7) 0.0654(9) -0.0172(6) -0.0036(6) -0.0054(6)
F125 0.0595(8) 0.0445(7) 0.0324(6) -0.0069(5) 0.0050(5) 0.0092(6)
F126 0.0443(7) 0.0394(6) 0.0363(6) 0.0037(5) 0.0153(5) -0.0049(5)
C131 0.0312(9) 0.0271(9) 0.0231(9) 0.0032(7) 0.0034(7) 0.0014(7)
C132 0.0364(11) 0.0303(10) 0.0338(10) 0.0083(8) 0.0035(8) -0.0003(8)
C133 0.0421(12) 0.0319(10) 0.0385(11) 0.0081(9) 0.0040(9) 0.0121(9)
C134 0.0299(10) 0.0451(12) 0.0304(10) 0.0041(9) 0.0043(8) 0.0108(9)
C135 0.0285(10) 0.0368(10) 0.0299(10) -0.0004(8) 0.0050(8) -0.0013(8)
C136 0.0315(10) 0.0244(9) 0.0273(9) -0.0005(7) 0.0029(7) 0.0025(7)
F132 0.0448(7) 0.0334(6) 0.0720(9) 0.0253(6) -0.0017(6) -0.0038(5)
F133 0.0544(8) 0.0365(7) 0.0820(10) 0.0196(7) 0.0034(7) 0.0172(6)
F134 0.0315(6) 0.0620(8) 0.0499(7) 0.0091(6) 0.0073(5) 0.0173(6)
F135 0.0282(6) 0.0457(7) 0.0623(8) 0.0006(6) 0.0047(5) -0.0060(5)
F136 0.0320(6) 0.0233(5) 0.0616(8) 0.0003(5) -0.0034(5) -0.0016(4)
B2 0.0212(9) 0.0238(10) 0.0241(10) -0.0034(8) -0.0002(7) -0.0030(7)
C2 0.0259(9) 0.0203(8) 0.0229(9) 0.0033(7) 0.0033(7) 0.0016(7)
N2 0.0231(7) 0.0229(7) 0.0229(7) -0.0005(6) 0.0027(6) -0.0002(6)
C211 0.0262(9) 0.0242(9) 0.0256(9) -0.0046(7) -0.0003(7) 0.0004(7)
C212 0.0295(10) 0.0303(9) 0.0282(10) -0.0027(8) 0.0003(7) 0.0014(8)
C213 0.0517(13) 0.0300(10) 0.0307(10) 0.0037(8) 0.0011(9) -0.0023(9)
C214 0.0556(14) 0.0301(10) 0.0379(12) 0.0019(9) -0.0157(10) 0.0072(9)
C215 0.0309(10) 0.0313(10) 0.0473(12) -0.0061(9) -0.0116(9) 0.0048(8)
C216 0.0299(10) 0.0263(9) 0.0373(11) -0.0044(8) -0.0008(8) 0.0002(7)
F212 0.0299(6) 0.0427(6) 0.0349(6) 0.0052(5) 0.0087(5) -0.0006(5)
F213 0.0718(9) 0.0504(8) 0.0435(7) 0.0186(6) 0.0075(6) -0.0062(7)
F214 0.0777(10) 0.0467(8) 0.0599(9) 0.0187(7) -0.0249(7) 0.0105(7)
F215 0.0329(7) 0.0474(7) 0.0782(10) -0.0031(7) -0.0210(6) 0.0094(5)
F216 0.0226(5) 0.0405(6) 0.0571(8) 0.0018(6) 0.0025(5) -0.0020(5)
C221 0.0252(9) 0.0227(8) 0.0232(9) 0.0019(7) 0.0049(7) -0.0025(7)
C222 0.0269(9) 0.0274(9) 0.0263(9) -0.0005(7) 0.0030(7) -0.0018(7)
C223 0.0420(11) 0.0266(9) 0.0238(9) -0.0043(7) 0.0046(8) -0.0071(8)
C224 0.0468(12) 0.0258(9) 0.0318(10) -0.0027(8) 0.0174(9) 0.0021(8)
C225 0.0283(10) 0.0318(10) 0.0387(11) 0.0028(8) 0.0136(8) 0.0036(8)
C226 0.0259(9) 0.0270(9) 0.0270(9) -0.0007(7) 0.0038(7) -0.0021(7)
F222 0.0251(5) 0.0389(6) 0.0419(6) -0.0106(5) -0.0033(5) -0.0031(4)
F223 0.0554(7) 0.0394(6) 0.0336(6) -0.0147(5) 0.0000(5) -0.0077(5)
F224 0.0652(8) 0.0368(7) 0.0455(7) -0.0128(5) 0.0232(6) 0.0073(6)
F225 0.0314(6) 0.0493(7) 0.0667(9) -0.0098(6) 0.0162(6) 0.0098(5)
F226 0.0222(5) 0.0410(6) 0.0432(6) -0.0107(5) -0.0006(5) 0.0009(4)
C231 0.0205(8) 0.0291(9) 0.0247(9) -0.0031(7) 0.0002(7) -0.0014(7)
C232 0.0284(9) 0.0307(10) 0.0333(10) -0.0052(8) 0.0043(8) -0.0011(8)
C233 0.0317(10) 0.0498(12) 0.0312(10) -0.0082(9) 0.0105(8) 0.0044(9)
C234 0.0319(10) 0.0573(13) 0.0289(10) 0.0062(9) 0.0104(8) 0.0016(9)
C235 0.0310(10) 0.0363(11) 0.0355(11) 0.0081(8) 0.0051(8) -0.0004(8)
C236 0.0223(9) 0.0304(9) 0.0277(9) -0.0012(7) 0.0017(7) 0.0014(7)
F232 0.0448(7) 0.0297(6) 0.0482(7) -0.0107(5) 0.0154(5) -0.0006(5)
F233 0.0551(8) 0.0617(8) 0.0464(7) -0.0135(6) 0.0255(6) 0.0078(6)
F234 0.0559(8) 0.0749(10) 0.0452(7) 0.0137(7) 0.0292(6) 0.0037(7)
F235 0.0503(7) 0.0407(7) 0.0548(8) 0.0170(6) 0.0184(6) -0.0010(6)
F236 0.0391(6) 0.0260(5) 0.0365(6) 0.0006(5) 0.0108(5) 0.0021(4)
C3 0.0237(9) 0.0274(9) 0.0357(10) 0.0005(8) 0.0085(7) -0.0043(7)
C311 0.0233(9) 0.0301(9) 0.0325(10) -0.0025(8) 0.0059(7) -0.0002(7)
C312 0.0237(9) 0.0312(10) 0.0369(11) -0.0018(8) 0.0044(8) -0.0024(7)
C313 0.0299(10) 0.0452(12) 0.0334(11) 0.0002(9) 0.0055(8) -0.0038(8)
C314 0.0350(11) 0.0472(12) 0.0370(11) -0.0108(9) 0.0091(9) -0.0028(9)
C315 0.0412(12) 0.0330(11) 0.0488(13) -0.0120(9) 0.0105(9) -0.0016(9)
C316 0.0339(10) 0.0312(10) 0.0407(11) -0.0008(8) 0.0086(8) 0.0001(8)
C321 0.0320(10) 0.0271(9) 0.0328(10) 0.0012(8) 0.0073(8) -0.0010(7)
C322 0.0366(11) 0.0323(10) 0.0382(11) 0.0003(8) 0.0120(9) 0.0014(8)
C323 0.0511(13) 0.0387(11) 0.0357(11) 0.0071(9) 0.0153(9) -0.0005(9)
C324 0.0451(12) 0.0454(12) 0.0438(12) 0.0188(10) 0.0092(10) 0.0034(10)
C325 0.0358(11) 0.0456(12) 0.0488(13) 0.0167(10) 0.0129(9) 0.0097(9)
C326 0.0347(10) 0.0341(10) 0.0372(11) 0.0055(8) 0.0127(8) 0.0025(8)
C331 0.0291(9) 0.0285(9) 0.0315(10) 0.0008(8) 0.0072(8) 0.0004(7)
C332 0.0287(10) 0.0334(10) 0.0365(11) 0.0000(8) 0.0057(8) -0.0010(8)
C333 0.0330(11) 0.0386(11) 0.0495(13) 0.0023(10) 0.0062(9) 0.0080(9)
C334 0.0535(14) 0.0368(11) 0.0513(14) -0.0041(10) 0.0111(11) 0.0139(10)
C335 0.0582(14) 0.0373(12) 0.0391(12) -0.0088(9) 0.0042(10) 0.0071(10)
C336 0.0412(11) 0.0337(10) 0.0329(10) 0.0000(8) 0.0023(9) 0.0041(8)
Cl1S 0.0892(5) 0.0466(4) 0.0822(5) 0.0002(3) 0.0163(4) -0.0102(3)
Cl2S 0.0846(5) 0.1043(6) 0.0554(4) -0.0165(4) 0.0181(4) -0.0091(4)
C1S 0.097(2) 0.0533(16) 0.0633(18) 0.0094(13) -0.0096(16) -0.0134(15)

loop_
_atom_type_symbol
_atom_type_description
_atom_type_scat_dispersion_real
_atom_type_scat_dispersion_imag
_atom_type_scat_source
C C 0.0033 0.0016 'International Tables Vol C Tables 4.2.6.8 and 6.1.1.4'
H H 0.0000 0.0000 'International Tables Vol C Tables 4.2.6.8 and 6.1.1.4'
B B 0.0013 0.0007 'International Tables Vol C Tables 4.2.6.8 and 6.1.1.4'
F F 0.0171 0.0103 'International Tables Vol C Tables 4.2.6.8 and 6.1.1.4'
N N 0.0061 0.0033 'International Tables Vol C Tables 4.2.6.8 and 6.1.1.4'
Ni Ni 0.3393 1.1124 'International Tables Vol C Tables 4.2.6.8 and 6.1.1.4'
Cl Cl 0.1484 0.1585 'International Tables Vol C Tables 4.2.6.8 and 6.1.1.4'

loop_
_geom_angle_atom_site_label_1
_geom_angle_atom_site_label_2
_geom_angle_atom_site_label_3
_geom_angle
_geom_angle_site_symmetry_3
C1 Ni1 C2 87.15(7) 3_575
C1 Ni1 C2 92.85(7) .
N1 B1 C111 103.65(14) .
N1 B1 C121 106.14(14) .
C111 B1 C121 113.45(15) .
N1 B1 C131 106.67(14) .
C111 B1 C131 115.64(15) .
C121 B1 C131 110.37(15) .
N1 C1 Ni1 176.47(16) .
C1 N1 B1 174.82(17) .
C116 C111 C112 113.60(17) .
C116 C111 B1 126.48(16) .
C112 C111 B1 119.92(16) .
F112 C112 C113 116.43(16) .
F112 C112 C111 118.93(16) .
C113 C112 C111 124.63(17) .
F113 C113 C112 120.77(18) .
F113 C113 C114 119.96(18) .
C112 C113 C114 119.27(18) .
F114 C114 C115 120.51(18) .
F114 C114 C113 120.66(18) .
C115 C114 C113 118.82(18) .
F115 C115 C114 119.23(18) .
F115 C115 C116 120.79(17) .
C114 C115 C116 119.98(18) .
F116 C116 C111 120.50(17) .
F116 C116 C115 115.82(16) .
C111 C116 C115 123.68(17) .
C126 C121 C122 113.39(16) .
C126 C121 B1 120.78(16) .
C122 C121 B1 125.78(16) .
F122 C122 C123 116.01(17) .
F122 C122 C121 120.22(17) .
C123 C122 C121 123.75(18) .
F123 C123 C124 119.84(18) .
F123 C123 C122 120.20(19) .
C124 C123 C122 119.96(18) .
F124 C124 C125 120.77(19) .
F124 C124 C123 120.34(19) .
C125 C124 C123 118.88(18) .
F125 C125 C124 119.80(18) .
F125 C125 C126 120.73(18) .
C124 C125 C126 119.46(18) .
F126 C126 C125 116.17(17) .
F126 C126 C121 119.28(16) .
C125 C126 C121 124.53(17) .
C136 C131 C132 113.35(17) .
C136 C131 B1 124.84(15) .
C132 C131 B1 121.78(16) .
F132 C132 C133 116.27(17) .
F132 C132 C131 119.95(17) .
C133 C132 C131 123.77(18) .
F133 C133 C134 119.68(18) .
F133 C133 C132 120.37(19) .
C134 C133 C132 119.95(18) .
F134 C134 C133 120.83(18) .
F134 C134 C135 120.04(18) .
C133 C134 C135 119.13(17) .
F135 C135 C134 120.17(17) .
F135 C135 C136 120.77(17) .
C134 C135 C136 119.07(17) .
F136 C136 C131 120.49(16) .
F136 C136 C135 114.82(16) .
C131 C136 C135 124.67(17) .
N2 B2 C221 110.46(14) .
N2 B2 C211 105.95(14) .
C221 B2 C211 107.68(14) .
N2 B2 C231 103.33(13) .
C221 B2 C231 113.45(14) .
C211 B2 C231 115.61(14) .
N2 C2 Ni1 175.22(15) .
C2 N2 B2 175.58(17) .
C212 C211 C216 114.07(16) .
C212 C211 B2 118.93(15) .
C216 C211 B2 126.68(16) .
F212 C212 C213 116.40(17) .
F212 C212 C211 119.56(16) .
C213 C212 C211 124.04(18) .
F213 C213 C214 120.55(18) .
F213 C213 C212 120.34(19) .
C214 C213 C212 119.10(19) .
F214 C214 C215 120.5(2) .
F214 C214 C213 120.0(2) .
C215 C214 C213 119.46(18) .
F215 C215 C214 120.10(18) .
F215 C215 C216 120.2(2) .
C214 C215 C216 119.70(18) .
F216 C216 C215 115.85(17) .
F216 C216 C211 120.51(16) .
C215 C216 C211 123.61(19) .
C226 C221 C222 113.72(16) .
C226 C221 B2 127.43(15) .
C222 C221 B2 118.85(15) .
F222 C222 C223 116.42(15) .
F222 C222 C221 119.09(15) .
C223 C222 C221 124.46(17) .
F223 C223 C224 120.18(16) .
F223 C223 C222 120.71(17) .
C224 C223 C222 119.10(17) .
F224 C224 C223 120.61(18) .
F224 C224 C225 120.13(18) .
C223 C224 C225 119.25(17) .
F225 C225 C224 119.80(17) .
F225 C225 C226 120.45(17) .
C224 C225 C226 119.75(17) .
F226 C226 C221 120.72(15) .
F226 C226 C225 115.58(15) .
C221 C226 C225 123.70(17) .
C236 C231 C232 113.63(16) .
C236 C231 B2 126.99(15) .
C232 C231 B2 119.29(16) .
F232 C232 C233 116.64(17) .
F232 C232 C231 118.72(16) .
C233 C232 C231 124.63(18) .
F233 C233 C234 120.12(18) .
F233 C233 C232 120.91(19) .
C234 C233 C232 118.97(18) .
F234 C234 C235 120.3(2) .
F234 C234 C233 120.41(19) .
C235 C234 C233 119.31(18) .
F235 C235 C234 120.01(18) .
F235 C235 C236 120.29(18) .
C234 C235 C236 119.70(18) .
F236 C236 C231 121.26(16) .
F236 C236 C235 115.00(16) .
C231 C236 C235 123.74(17) .
C331 C3 C311 120.57(17) .
C331 C3 C321 119.80(17) .
C311 C3 C321 119.62(16) .
C312 C311 C316 118.77(17) .
C312 C311 C3 120.84(16) .
C316 C311 C3 120.39(17) .
C313 C312 C311 120.19(18) .
C312 C313 C314 120.05(19) .
C315 C314 C313 120.48(19) .
C316 C315 C314 120.27(19) .
C315 C316 C311 120.23(19) .
C326 C321 C322 118.66(17) .
C326 C321 C3 120.86(17) .
C322 C321 C3 120.49(17) .
C323 C322 C321 120.45(19) .
C322 C323 C324 120.01(19) .
C323 C324 C325 120.45(19) .
C326 C325 C324 120.19(19) .
C325 C326 C321 120.19(19) .
C332 C331 C336 118.79(17) .
C332 C331 C3 121.21(17) .
C336 C331 C3 120.00(17) .
C333 C332 C331 120.18(19) .
C332 C333 C334 120.15(19) .
C333 C334 C335 120.5(2) .
C336 C335 C334 120.3(2) .
C335 C336 C331 120.10(19) .
Cl1S C1S Cl2S 112.28(16) .

loop_
_geom_bond_atom_site_label_1
_geom_bond_atom_site_label_2
_geom_bond_distance
Ni1 C1 1.8547(18)
Ni1 C2 1.8621(17)
B1 N1 1.574(2)
B1 C111 1.635(3)
B1 C121 1.642(3)
B1 C131 1.642(3)
C1 N1 1.145(2)
C111 C116 1.385(3)
C111 C112 1.391(3)
C112 F112 1.357(2)
C112 C113 1.373(3)
C113 F113 1.342(2)
C113 C114 1.377(3)
C114 F114 1.339(2)
C114 C115 1.375(3)
C115 F115 1.345(2)
C115 C116 1.382(3)
C116 F116 1.351(2)
C121 C126 1.390(3)
C121 C122 1.389(3)
C122 F122 1.351(2)
C122 C123 1.380(3)
C123 F123 1.346(2)
C123 C124 1.375(3)
C124 F124 1.342(2)
C124 C125 1.370(3)
C125 F125 1.345(2)
C125 C126 1.377(3)
C126 F126 1.353(2)
C131 C136 1.384(3)
C131 C132 1.392(3)
C132 F132 1.349(2)
C132 C133 1.381(3)
C133 F133 1.347(2)
C133 C134 1.367(3)
C134 F134 1.343(2)
C134 C135 1.375(3)
C135 F135 1.339(2)
C135 C136 1.381(3)
C136 F136 1.354(2)
B2 N2 1.574(2)
B2 C221 1.632(3)
B2 C211 1.637(3)
B2 C231 1.646(3)
C2 N2 1.146(2)
C211 C212 1.388(3)
C211 C216 1.387(3)
C212 F212 1.355(2)
C212 C213 1.379(3)
C213 F213 1.345(2)
C213 C214 1.374(3)
C214 F214 1.345(2)
C214 C215 1.370(3)
C215 F215 1.345(2)
C215 C216 1.377(3)
C216 F216 1.349(2)
C221 C226 1.380(2)
C221 C222 1.393(2)
C222 F222 1.356(2)
C222 C223 1.373(3)
C223 F223 1.345(2)
C223 C224 1.371(3)
C224 F224 1.341(2)
C224 C225 1.372(3)
C225 F225 1.345(2)
C225 C226 1.381(3)
C226 F226 1.354(2)
C231 C236 1.383(2)
C231 C232 1.392(3)
C232 F232 1.353(2)
C232 C233 1.377(3)
C233 F233 1.341(2)
C233 C234 1.375(3)
C234 F234 1.340(2)
C234 C235 1.372(3)
C235 F235 1.344(2)
C235 C236 1.387(3)
C236 F236 1.353(2)
C3 C331 1.439(3)
C3 C311 1.448(3)
C3 C321 1.451(3)
C311 C312 1.408(3)
C311 C316 1.413(3)
C312 C313 1.384(3)
C313 C314 1.389(3)
C314 C315 1.386(3)
C315 C316 1.377(3)
C321 C326 1.405(3)
C321 C322 1.409(3)
C322 C323 1.375(3)
C323 C324 1.384(3)
C324 C325 1.386(3)
C325 C326 1.378(3)
C331 C332 1.408(3)
C331 C336 1.411(3)
C332 C333 1.377(3)
C333 C334 1.384(3)
C334 C335 1.385(3)
C335 C336 1.375(3)
Cl1S C1S 1.754(3)
Cl2S C1S 1.760(3)
